data_4330243
loop_
_publ_author_name
'Jian-Bin Lin'
'Wei Xue'
'Bao-Ying Wang'
'Jun Tao'
'Wei-Xiong Zhang'
'Jie-Peng Zhang'
'Xiao-Ming Chen'

_publ_section_title
;
 Chemical/Physical Pressure Tunable Spin-Transition Temperature and
 Hysteresis in a Two-Step Spin Crossover Porous Coordination Framework
;
_journal_name_full 'Inorganic Chemistry'
_journal_page_first 9423
_journal_page_last 9430
_journal_paper_doi 10.1021/ic301237p
_journal_volume 51
_journal_year 2012
_chemical_formula_sum 'C24 H14 Br2 Fe N10'
_chemical_formula_weight 658.12
_chemical_name_systematic
; 
 ? 
;
_space_group_IT_number 14
_symmetry_cell_setting monoclinic
_symmetry_space_group_name_Hall '-P 2yn'
_symmetry_space_group_name_H-M 'P 1 21/n 1'
_atom_sites_solution_hydrogens geom
_atom_sites_solution_primary direct
_atom_sites_solution_secondary difmap
_audit_creation_method SHELXL-97
_cell_angle_alpha 90.00
_cell_angle_beta 102.885(3)
_cell_angle_gamma 90.00
_cell_formula_units_Z 2
_cell_length_a 8.4361(11)
_cell_length_b 14.4264(18)
_cell_length_c 10.2503(13)
_cell_measurement_reflns_used 995
_cell_measurement_temperature 97(2)
_cell_measurement_theta_max 22.6335
_cell_measurement_theta_min 2.4795
_cell_volume 1216.1(3)
_computing_cell_refinement 'SAINT+ Ver. 6.22, Bruker AXS Inc., 2001.'
_computing_data_collection 'SMART Bruker AXS Inc., 1998.'
_computing_data_reduction 'SAINT+ Ver. 6.22, Bruker AXS Inc., 2001.'
_computing_molecular_graphics 'SHELXTL Ver. 6.12, (Sheldrick, 2000)'
_computing_publication_material 'SHELXTL Ver. 6.12, (Sheldrick, 2000)'
_computing_structure_refinement 'SHELXTL Ver. 6.12, (Sheldrick, 2000)'
_computing_structure_solution 'SHELXTL Ver. 6.12, (Sheldrick, 2000)'
_diffrn_ambient_temperature 97(2)
_diffrn_measured_fraction_theta_full 1.000
_diffrn_measured_fraction_theta_max 1.000
_diffrn_measurement_device_type 'Bruker Apex CCd'
_diffrn_measurement_method '\w scan'
_diffrn_radiation_monochromator graphite
_diffrn_radiation_source 'fine-focus sealed tube'
_diffrn_radiation_type MoK\a
_diffrn_radiation_wavelength 0.71073
_diffrn_reflns_av_R_equivalents 0.0562
_diffrn_reflns_av_sigmaI/netI 0.0688
_diffrn_reflns_limit_h_max 10
_diffrn_reflns_limit_h_min -9
_diffrn_reflns_limit_k_max 16
_diffrn_reflns_limit_k_min -17
_diffrn_reflns_limit_l_max 10
_diffrn_reflns_limit_l_min -12
_diffrn_reflns_number 7270
_diffrn_reflns_theta_full 26.00
_diffrn_reflns_theta_max 26.00
_diffrn_reflns_theta_min 2.48
_exptl_absorpt_coefficient_mu 3.942
_exptl_absorpt_correction_T_max 0.8273
_exptl_absorpt_correction_T_min 0.7433
_exptl_absorpt_correction_type multi-scan
_exptl_absorpt_process_details SADABS
_exptl_crystal_colour dark-red
_exptl_crystal_density_diffrn 1.797
_exptl_crystal_description block
_exptl_crystal_F_000 648
_exptl_crystal_size_max 0.08
_exptl_crystal_size_mid 0.08
_exptl_crystal_size_min 0.05
_refine_diff_density_max 1.891
_refine_diff_density_min -0.484
_refine_diff_density_rms 0.160
_refine_ls_extinction_method none
_refine_ls_goodness_of_fit_ref 1.002
_refine_ls_hydrogen_treatment constr
_refine_ls_matrix_type full
_refine_ls_number_parameters 169
_refine_ls_number_reflns 2392
_refine_ls_number_restraints 0
_refine_ls_restrained_S_all 1.002
_refine_ls_R_factor_all 0.0747
_refine_ls_R_factor_gt 0.0516
_refine_ls_shift/su_max 0.001
_refine_ls_shift/su_mean 0.000
_refine_ls_structure_factor_coef Fsqd
_refine_ls_weighting_details 'calc w=1/[\s^2^(Fo^2^)+(0.0830P)^2^+0.0000P] where P=(Fo^2^+2Fc^2^)/3'
_refine_ls_weighting_scheme calc
_refine_ls_wR_factor_gt 0.1242
_refine_ls_wR_factor_ref 0.1419
_reflns_number_gt 1805
_reflns_number_total 2392
_reflns_threshold_expression >2sigma(I)
_cod_data_source_file ic301237p_si_002_9.cif
_cod_data_source_block 1_97K
_cod_database_code 4330243

loop_
_symmetry_equiv_pos_as_xyz
'x, y, z'
'-x+1/2, y+1/2, -z+1/2'
'-x, -y, -z'
'x-1/2, -y-1/2, z-1/2'

loop_
_atom_site_label
_atom_site_type_symbol
_atom_site_fract_x
_atom_site_fract_y
_atom_site_fract_z
_atom_site_U_iso_or_equiv
_atom_site_adp_type
_atom_site_occupancy
_atom_site_symmetry_multiplicity
_atom_site_calc_flag
_atom_site_refinement_flags
Fe1 Fe 0.0000 1.0000 1.0000 0.0111(3) Uani 1 2 d S
Br1 Br 0.36487(7) 1.17566(4) 1.48730(5) 0.0212(2) Uani 1 1 d .
N1 N 0.2007(5) 1.0258(3) 1.1428(4) 0.0142(10) Uani 1 1 d .
N2 N 0.1545(5) 0.9194(3) 0.9348(4) 0.0114(9) Uani 1 1 d .
N3 N 0.1539(5) 0.8595(3) 0.8336(4) 0.0123(9) Uani 1 1 d .
N4 N 0.4082(5) 0.8592(3) 0.9697(4) 0.0123(9) Uani 1 1 d .
N5 N 0.4440(5) 0.6076(3) 0.6162(4) 0.0135(10) Uani 1 1 d .
C1 C 0.2132(6) 1.0830(3) 1.2483(5) 0.0141(12) Uani 1 1 d .
H1A H 0.1209 1.1178 1.2579 0.017 Uiso 1 1 calc R
C2 C 0.3569(7) 1.0921(4) 1.3427(5) 0.0158(12) Uani 1 1 d .
C3 C 0.4935(7) 1.0424(4) 1.3320(6) 0.0174(12) Uani 1 1 d .
H3A H 0.5924 1.0485 1.3973 0.021 Uiso 1 1 calc R
C4 C 0.4829(7) 0.9835(4) 1.2238(5) 0.0142(12) Uani 1 1 d .
H4A H 0.5743 0.9482 1.2133 0.017 Uiso 1 1 calc R
C5 C 0.3353(6) 0.9769(4) 1.1305(5) 0.0121(11) Uani 1 1 d .
C6 C 0.3056(6) 0.9179(4) 1.0140(5) 0.0131(11) Uani 1 1 d .
C7 C 0.3079(6) 0.8246(4) 0.8591(5) 0.0133(11) Uani 1 1 d .
C8 C 0.3554(6) 0.7530(4) 0.7745(5) 0.0133(11) Uani 1 1 d .
C9 C 0.2460(6) 0.7153(4) 0.6658(5) 0.0142(11) Uani 1 1 d .
H9A H 0.1379 0.7384 0.6422 0.017 Uiso 1 1 calc R
C10 C 0.2933(6) 0.6444(4) 0.5915(5) 0.0148(11) Uani 1 1 d .
H10A H 0.2145 0.6202 0.5184 0.018 Uiso 1 1 calc R
C11 C 0.5510(6) 0.6453(4) 0.7216(5) 0.0156(12) Uani 1 1 d .
H11A H 0.6593 0.6225 0.7414 0.019 Uiso 1 1 calc R
C12 C 0.5124(7) 0.7144(4) 0.8014(6) 0.0189(13) Uani 1 1 d .
H12A H 0.5924 0.7363 0.8754 0.023 Uiso 1 1 calc R

loop_
_atom_site_aniso_label
_atom_site_aniso_U_11
_atom_site_aniso_U_22
_atom_site_aniso_U_33
_atom_site_aniso_U_23
_atom_site_aniso_U_13
_atom_site_aniso_U_12
Fe1 0.0118(5) 0.0123(6) 0.0097(5) 0.0005(4) 0.0036(4) 0.0004(4)
Br1 0.0299(4) 0.0192(4) 0.0142(3) -0.0042(2) 0.0039(2) 0.0027(2)
N1 0.019(2) 0.013(2) 0.012(2) -0.0008(18) 0.0073(19) 0.0001(19)
N2 0.014(2) 0.011(2) 0.010(2) 0.0018(17) 0.0052(18) 0.0013(18)
N3 0.013(2) 0.014(2) 0.010(2) -0.0021(19) 0.0021(17) -0.0027(19)
N4 0.015(2) 0.013(2) 0.009(2) 0.0009(18) 0.0032(18) 0.0001(19)
N5 0.019(2) 0.011(2) 0.013(2) -0.0011(18) 0.0069(19) -0.0018(19)
C1 0.022(3) 0.008(3) 0.013(3) -0.001(2) 0.004(2) 0.003(2)
C2 0.026(3) 0.013(3) 0.010(3) -0.003(2) 0.009(2) -0.003(2)
C3 0.019(3) 0.018(3) 0.015(3) 0.003(2) 0.003(2) -0.001(2)
C4 0.019(3) 0.009(3) 0.015(3) 0.000(2) 0.006(2) 0.001(2)
C5 0.018(3) 0.011(3) 0.010(3) 0.002(2) 0.006(2) -0.002(2)
C6 0.016(3) 0.010(3) 0.013(3) 0.001(2) 0.003(2) -0.003(2)
C7 0.013(3) 0.015(3) 0.013(3) 0.001(2) 0.007(2) -0.003(2)
C8 0.015(3) 0.012(3) 0.013(3) 0.003(2) 0.003(2) -0.001(2)
C9 0.010(3) 0.019(3) 0.014(3) 0.000(2) 0.003(2) 0.003(2)
C10 0.015(3) 0.014(3) 0.014(3) 0.000(2) 0.000(2) -0.003(2)
C11 0.009(2) 0.022(3) 0.015(3) 0.003(2) 0.002(2) 0.002(2)
C12 0.015(3) 0.020(3) 0.019(3) -0.004(2) -0.001(2) 0.000(2)

loop_
_atom_type_symbol
_atom_type_description
_atom_type_scat_dispersion_real
_atom_type_scat_dispersion_imag
_atom_type_scat_source
C C 0.0033 0.0016 'International Tables Vol C Tables 4.2.6.8 and 6.1.1.4'
H H 0.0000 0.0000 'International Tables Vol C Tables 4.2.6.8 and 6.1.1.4'
N N 0.0061 0.0033 'International Tables Vol C Tables 4.2.6.8 and 6.1.1.4'
Fe Fe 0.3463 0.8444 'International Tables Vol C Tables 4.2.6.8 and 6.1.1.4'
Br Br -0.2901 2.4595 'International Tables Vol C Tables 4.2.6.8 and 6.1.1.4'

loop_
_geom_angle_atom_site_label_1
_geom_angle_atom_site_label_2
_geom_angle_atom_site_label_3
_geom_angle
_geom_angle_site_symmetry_1
_geom_angle_site_symmetry_3
N2 Fe1 N2 180.000(1) 3_577 .
N2 Fe1 N1 99.03(17) 3_577 .
N2 Fe1 N1 80.97(17) . .
N2 Fe1 N1 80.97(17) 3_577 3_577
N2 Fe1 N1 99.03(17) . 3_577
N1 Fe1 N1 180.000(1) . 3_577
N2 Fe1 N5 90.34(17) 3_577 2_556
N2 Fe1 N5 89.66(17) . 2_556
N1 Fe1 N5 90.98(17) . 2_556
N1 Fe1 N5 89.02(17) 3_577 2_556
N2 Fe1 N5 89.66(17) 3_577 4_576
N2 Fe1 N5 90.34(17) . 4_576
N1 Fe1 N5 89.02(17) . 4_576
N1 Fe1 N5 90.98(17) 3_577 4_576
N5 Fe1 N5 180.00(16) 2_556 4_576
C1 N1 C5 118.2(5) . .
C1 N1 Fe1 126.9(4) . .
C5 N1 Fe1 114.8(3) . .
N3 N2 C6 107.0(4) . .
N3 N2 Fe1 138.5(3) . .
C6 N2 Fe1 114.4(3) . .
N2 N3 C7 104.4(4) . .
C7 N4 C6 100.7(4) . .
C10 N5 C11 115.0(5) . .
C10 N5 Fe1 120.9(4) . 2_546
C11 N5 Fe1 124.1(4) . 2_546
N1 C1 C2 121.5(5) . .
N1 C1 H1A 119.3 . .
C2 C1 H1A 119.3 . .
C1 C2 C3 120.8(5) . .
C1 C2 Br1 118.7(4) . .
C3 C2 Br1 120.4(4) . .
C4 C3 C2 118.4(5) . .
C4 C3 H3A 120.8 . .
C2 C3 H3A 120.8 . .
C3 C4 C5 118.7(5) . .
C3 C4 H4A 120.6 . .
C5 C4 H4A 120.6 . .
N1 C5 C4 122.3(5) . .
N1 C5 C6 112.8(5) . .
C4 C5 C6 124.9(5) . .
N2 C6 N4 113.3(4) . .
N2 C6 C5 117.1(5) . .
N4 C6 C5 129.7(5) . .
N4 C7 N3 114.6(5) . .
N4 C7 C8 123.8(5) . .
N3 C7 C8 121.5(5) . .
C9 C8 C12 115.5(5) . .
C9 C8 C7 122.1(5) . .
C12 C8 C7 122.3(5) . .
C10 C9 C8 120.5(5) . .
C10 C9 H9A 119.7 . .
C8 C9 H9A 119.7 . .
N5 C10 C9 124.2(5) . .
N5 C10 H10A 117.9 . .
C9 C10 H10A 117.9 . .
N5 C11 C12 124.1(5) . .
N5 C11 H11A 117.9 . .
C12 C11 H11A 117.9 . .
C11 C12 C8 120.6(5) . .
C11 C12 H12A 119.7 . .
C8 C12 H12A 119.7 . .

loop_
_geom_bond_atom_site_label_1
_geom_bond_atom_site_label_2
_geom_bond_distance
_geom_bond_site_symmetry_2
Fe1 N2 1.971(4) 3_577
Fe1 N2 1.971(4) .
Fe1 N1 2.011(4) .
Fe1 N1 2.011(4) 3_577
Fe1 N5 2.074(4) 2_556
Fe1 N5 2.074(4) 4_576
Br1 C2 1.900(5) .
N1 C1 1.345(6) .
N1 C5 1.366(7) .
N2 N3 1.349(6) .
N2 C6 1.350(6) .
N3 C7 1.363(6) .
N4 C7 1.350(7) .
N4 C6 1.359(7) .
N5 C10 1.348(7) .
N5 C11 1.358(7) .
N5 Fe1 2.074(4) 2_546
C1 C2 1.379(7) .
C1 H1A 0.9500 .
C2 C3 1.383(8) .
C3 C4 1.384(7) .
C3 H3A 0.9500 .
C4 C5 1.394(7) .
C4 H4A 0.9500 .
C5 C6 1.442(7) .
C7 C8 1.461(7) .
C8 C9 1.389(7) .
C8 C12 1.406(7) .
C9 C10 1.387(8) .
C9 H9A 0.9500 .
C10 H10A 0.9500 .
C11 C12 1.374(8) .
C11 H11A 0.9500 .
C12 H12A 0.9500 .
